data_7160170
loop_
_publ_author_name
'Punna, Shiva Kumar'
'Arockiaraj, Mariyaraj'
'Rajeshkumar, Venkatachalam'

_publ_section_title
;
 I<sub>2</sub>-catalyzed tandem sp<sup>3</sup> C-H oxidation and
 annulation of aryl methyl ketones with amidoximes for the synthesis of
 5-aroyl-1,2,4-oxadiazoles.
;
_journal_issue 36
_journal_name_full 'Organic &amp; biomolecular chemistry'
_journal_page_first 7478
_journal_page_last 7484
_journal_paper_doi 10.1039/d4ob01221f
_journal_volume 22
_journal_year 2024
_chemical_formula_moiety 'C16 H7 Cl2 F3 N2 O2'
_chemical_formula_sum 'C16 H7 Cl2 F3 N2 O2'
_chemical_formula_weight 387.14
_space_group_crystal_system monoclinic
_space_group_IT_number 14
_space_group_name_Hall '-P 2ybc'
_space_group_name_H-M_alt 'P 1 21/c 1'
_atom_sites_solution_hydrogens geom
_audit_creation_method SHELXL-2014/7
_audit_update_record
;
2024-04-30 deposited with the CCDC.	2024-08-20 downloaded from the CCDC.
;
_cell_angle_alpha 90
_cell_angle_beta 93.638(4)
_cell_angle_gamma 90
_cell_formula_units_Z 4
_cell_length_a 7.6950(5)
_cell_length_b 13.3275(11)
_cell_length_c 15.5682(14)
_cell_measurement_reflns_used 4960
_cell_measurement_temperature 296(2)
_cell_measurement_theta_max 55.874
_cell_measurement_theta_min 6.069
_cell_volume 1593.4(2)
_computing_cell_refinement 'APEX2/SAINT (Bruker, 2004)'
_computing_data_collection 'APEX2 (Bruker, 2004)'
_computing_data_reduction 'SAINT/XPREP (Bruker, 2004)'
_computing_molecular_graphics 'ORTEP3 (Farrugia, 1997) and Mercury (Bruno et al., 2002)'
_computing_publication_material 'SHELXL-97 (Sheldrick, 2008)'
_computing_structure_refinement 'SHELXL-97 (Sheldrick, 2008)'
_computing_structure_solution 'SIR92 (Altornare et al., 2014)'
_diffrn_ambient_temperature 296(2)
_diffrn_measured_fraction_theta_full 0.999
_diffrn_measured_fraction_theta_max 0.990
_diffrn_measurement_device_type 'Bruker axs kappa apex2 CCD Diffractometer'
_diffrn_measurement_method '\w and \f scan'
_diffrn_radiation_type MoK\a
_diffrn_radiation_wavelength 0.71073
_diffrn_reflns_av_R_equivalents 0.0347
_diffrn_reflns_av_unetI/netI 0.0348
_diffrn_reflns_Laue_measured_fraction_full 0.999
_diffrn_reflns_Laue_measured_fraction_max 0.990
_diffrn_reflns_limit_h_max 9
_diffrn_reflns_limit_h_min -10
_diffrn_reflns_limit_k_max 17
_diffrn_reflns_limit_k_min -16
_diffrn_reflns_limit_l_max 19
_diffrn_reflns_limit_l_min -20
_diffrn_reflns_number 17321
_diffrn_reflns_point_group_measured_fraction_full 0.999
_diffrn_reflns_point_group_measured_fraction_max 0.990
_diffrn_reflns_theta_full 25.242
_diffrn_reflns_theta_max 28.405
_diffrn_reflns_theta_min 2.622
_exptl_absorpt_coefficient_mu 0.453
_exptl_absorpt_correction_T_max 0.876
_exptl_absorpt_correction_T_min 0.805
_exptl_absorpt_correction_type multi-scan
_exptl_absorpt_process_details 'SADABS V2012/1 (Bruker AXS Inc.)'
_exptl_crystal_colour colorless
_exptl_crystal_density_diffrn 1.614
_exptl_crystal_description block
_exptl_crystal_F_000 776
_exptl_crystal_size_max 0.500
_exptl_crystal_size_mid 0.400
_exptl_crystal_size_min 0.300
_refine_diff_density_max 0.683
_refine_diff_density_min -0.406
_refine_diff_density_rms 0.060
_refine_ls_extinction_method none
_refine_ls_goodness_of_fit_ref 1.022
_refine_ls_hydrogen_treatment constr
_refine_ls_matrix_type full
_refine_ls_number_parameters 226
_refine_ls_number_reflns 3971
_refine_ls_number_restraints 0
_refine_ls_restrained_S_all 1.022
_refine_ls_R_factor_all 0.1071
_refine_ls_R_factor_gt 0.0592
_refine_ls_shift/su_max 0.000
_refine_ls_shift/su_mean 0.000
_refine_ls_structure_factor_coef Fsqd
_refine_ls_weighting_details 'w=1/[\s^2^(Fo^2^)+(0.0929P)^2^+0.7942P] where P=(Fo^2^+2Fc^2^)/3'
_refine_ls_weighting_scheme calc
_refine_ls_wR_factor_gt 0.1628
_refine_ls_wR_factor_ref 0.1949
_reflns_Friedel_coverage 0.000
_reflns_number_gt 2286
_reflns_number_total 3971
_reflns_threshold_expression 'I > 2\s(I)'
_cod_data_source_file d4ob01221f2.cif
_cod_data_source_block shelx_CCDC1
_cod_original_sg_symbol_H-M 'P 21/c'
_cod_database_code 7160170
_shelx_shelxl_version_number 2014/7
_shelx_space_group_comment
;
The symmetry employed for this shelxl refinement is uniquely defined
by the following loop, which should always be used as a source of
symmetry information in preference to the above space-group names.
They are only intended as comments.
;
_shelx_estimated_absorpt_t_min 0.805
_shelx_estimated_absorpt_t_max 0.876

loop_
_space_group_symop_operation_xyz
'x, y, z'
'-x, y+1/2, -z+1/2'
'-x, -y, -z'
'x, -y-1/2, z-1/2'

loop_
_atom_site_label
_atom_site_type_symbol
_atom_site_fract_x
_atom_site_fract_y
_atom_site_fract_z
_atom_site_U_iso_or_equiv
_atom_site_adp_type
_atom_site_occupancy
_atom_site_site_symmetry_order
_atom_site_calc_flag
_atom_site_refinement_flags_posn
_atom_site_refinement_flags_adp
_atom_site_refinement_flags_occupancy
_atom_site_disorder_assembly
_atom_site_disorder_group
C1 C 1.4905(4) 0.6299(3) 0.2244(2) 0.0593(8) Uani 1 1 d . . . . .
H1 H 1.5514 0.5735 0.2446 0.071 Uiso 1 1 calc R U . . .
C2 C 1.5705(4) 0.7227(3) 0.22134(19) 0.0571(8) Uani 1 1 d . . . . .
C3 C 1.4835(4) 0.8069(2) 0.19160(19) 0.0545(7) Uani 1 1 d . . . . .
H3 H 1.5400 0.8685 0.1908 0.065 Uiso 1 1 calc R U . . .
C4 C 1.3088(3) 0.7985(2) 0.16263(18) 0.0486(7) Uani 1 1 d . . . . .
C5 C 1.2207(4) 0.8928(2) 0.13324(19) 0.0544(7) Uani 1 1 d . . . . .
C6 C 1.0384(4) 0.8886(2) 0.09219(19) 0.0511(7) Uani 1 1 d . . . . .
C7 C 0.7965(3) 0.8570(2) 0.03059(18) 0.0487(6) Uani 1 1 d . . . . .
C8 C 0.6519(3) 0.7989(2) -0.00963(18) 0.0470(6) Uani 1 1 d . . . . .
C9 C 0.4974(4) 0.8446(2) -0.03903(19) 0.0531(7) Uani 1 1 d . . . . .
H9 H 0.4883 0.9142 -0.0383 0.064 Uiso 1 1 calc R U . . .
C10 C 0.3570(4) 0.7873(2) -0.0694(2) 0.0559(7) Uani 1 1 d . . . . .
H10 H 0.2532 0.8183 -0.0883 0.067 Uiso 1 1 calc R U . . .
C11 C 0.3710(3) 0.6842(2) -0.07162(19) 0.0523(7) Uani 1 1 d . . . . .
C12 C 0.2192(4) 0.6208(3) -0.0991(2) 0.0645(8) Uani 1 1 d . . . . .
C13 C 0.6669(4) 0.6957(2) -0.0146(2) 0.0612(8) Uani 1 1 d . . . . .
H13 H 0.7713 0.6647 0.0032 0.073 Uiso 1 1 calc R U . . .
C14 C 0.5279(4) 0.6389(2) -0.0459(2) 0.0645(8) Uani 1 1 d . . . . .
H14 H 0.5391 0.5695 -0.0497 0.077 Uiso 1 1 calc R U . . .
C15 C 1.3164(4) 0.6242(2) 0.1962(2) 0.0552(7) Uani 1 1 d . . . . .
C16 C 1.2251(4) 0.7061(2) 0.16479(19) 0.0517(7) Uani 1 1 d . . . . .
H16 H 1.1089 0.7000 0.1452 0.062 Uiso 1 1 calc R U . . .
N1 N 0.9560(3) 0.81518(17) 0.05456(16) 0.0517(6) Uani 1 1 d . . . . .
N2 N 0.7831(3) 0.9506(2) 0.0523(2) 0.0665(7) Uani 1 1 d . . . . .
O1 O 0.9465(3) 0.97346(15) 0.09297(16) 0.0670(6) Uani 1 1 d . . . . .
O2 O 1.2868(3) 0.97418(17) 0.14259(17) 0.0784(7) Uani 1 1 d . . . . .
F1 F 0.0959(4) 0.6670(3) -0.1423(3) 0.1609(16) Uani 1 1 d . . . . .
F2 F 0.2569(4) 0.5467(3) -0.1471(3) 0.1597(16) Uani 1 1 d . . . . .
F3 F 0.1445(4) 0.5825(3) -0.03482(19) 0.1415(14) Uani 1 1 d . . . . .
Cl1 Cl 1.78780(10) 0.73234(9) 0.25663(7) 0.0876(4) Uani 1 1 d . . . . .
Cl2 Cl 1.21231(13) 0.50879(7) 0.19858(8) 0.0888(4) Uani 1 1 d . . . . .

loop_
_atom_site_aniso_label
_atom_site_aniso_U_11
_atom_site_aniso_U_22
_atom_site_aniso_U_33
_atom_site_aniso_U_23
_atom_site_aniso_U_13
_atom_site_aniso_U_12
C1 0.0545(16) 0.065(2) 0.0576(18) 0.0020(15) -0.0017(14) 0.0137(14)
C2 0.0442(14) 0.078(2) 0.0485(17) -0.0033(15) -0.0015(12) 0.0043(14)
C3 0.0474(15) 0.0613(18) 0.0544(17) 0.0010(14) -0.0011(13) -0.0071(13)
C4 0.0452(14) 0.0514(16) 0.0482(16) -0.0013(13) -0.0039(12) -0.0014(12)
C5 0.0584(17) 0.0515(17) 0.0520(17) 0.0011(14) -0.0078(14) -0.0053(13)
C6 0.0560(16) 0.0419(15) 0.0547(17) 0.0030(13) -0.0029(13) 0.0027(12)
C7 0.0490(15) 0.0454(15) 0.0514(16) 0.0054(13) 0.0004(12) 0.0074(12)
C8 0.0465(14) 0.0465(15) 0.0479(15) 0.0051(12) 0.0022(12) 0.0059(11)
C9 0.0542(16) 0.0483(15) 0.0561(17) -0.0011(13) -0.0027(13) 0.0117(13)
C10 0.0476(15) 0.0625(19) 0.0566(18) 0.0039(14) -0.0037(13) 0.0125(13)
C11 0.0462(15) 0.0586(17) 0.0521(17) 0.0027(14) 0.0036(12) -0.0003(12)
C12 0.0543(17) 0.071(2) 0.067(2) 0.0001(18) -0.0013(16) -0.0037(15)
C13 0.0477(15) 0.0512(17) 0.083(2) 0.0064(16) -0.0072(15) 0.0074(13)
C14 0.0565(17) 0.0465(16) 0.089(2) 0.0023(16) -0.0051(16) 0.0014(13)
C15 0.0545(16) 0.0495(16) 0.0608(18) 0.0017(14) -0.0025(14) 0.0038(13)
C16 0.0452(14) 0.0516(16) 0.0573(17) 0.0032(13) -0.0052(12) 0.0024(12)
N1 0.0485(12) 0.0441(12) 0.0611(15) 0.0027(11) -0.0072(11) 0.0033(10)
N2 0.0613(15) 0.0502(15) 0.085(2) -0.0061(13) -0.0148(14) 0.0118(12)
O1 0.0630(13) 0.0466(12) 0.0885(17) -0.0086(11) -0.0172(11) 0.0073(10)
O2 0.0836(16) 0.0534(13) 0.0938(18) 0.0072(12) -0.0283(14) -0.0162(12)
F1 0.0977(18) 0.126(2) 0.246(4) 0.051(3) -0.096(2) -0.0343(17)
F2 0.0887(18) 0.169(3) 0.222(4) -0.127(3) 0.016(2) -0.0329(19)
F3 0.139(2) 0.185(3) 0.101(2) 0.007(2) 0.0138(18) -0.104(2)
Cl1 0.0447(4) 0.1153(8) 0.1006(8) 0.0042(6) -0.0126(4) 0.0036(4)
Cl2 0.0814(6) 0.0539(5) 0.1278(9) 0.0176(5) -0.0186(6) -0.0037(4)

loop_
_atom_type_symbol
_atom_type_description
_atom_type_scat_dispersion_real
_atom_type_scat_dispersion_imag
_atom_type_scat_source
C C 0.0033 0.0016 'International Tables Vol C Tables 4.2.6.8 and 6.1.1.4'
H H 0.0000 0.0000 'International Tables Vol C Tables 4.2.6.8 and 6.1.1.4'
N N 0.0061 0.0033 'International Tables Vol C Tables 4.2.6.8 and 6.1.1.4'
O O 0.0106 0.0060 'International Tables Vol C Tables 4.2.6.8 and 6.1.1.4'
F F 0.0171 0.0103 'International Tables Vol C Tables 4.2.6.8 and 6.1.1.4'
Cl Cl 0.1484 0.1585 'International Tables Vol C Tables 4.2.6.8 and 6.1.1.4'

loop_
_geom_angle_atom_site_label_1
_geom_angle_atom_site_label_2
_geom_angle_atom_site_label_3
_geom_angle
_geom_angle_site_symmetry_1
_geom_angle_site_symmetry_3
_geom_angle_publ_flag
C2 C1 C15 117.5(3) . . ?
C2 C1 H1 121.2 . . ?
C15 C1 H1 121.2 . . ?
C3 C2 C1 122.3(3) . . ?
C3 C2 Cl1 119.1(3) . . ?
C1 C2 Cl1 118.6(2) . . ?
C2 C3 C4 118.9(3) . . ?
C2 C3 H3 120.6 . . ?
C4 C3 H3 120.6 . . ?
C16 C4 C3 120.1(3) . . ?
C16 C4 C5 123.5(2) . . ?
C3 C4 C5 116.3(3) . . ?
O2 C5 C4 123.0(3) . . ?
O2 C5 C6 117.4(3) . . ?
C4 C5 C6 119.6(2) . . ?
N1 C6 O1 113.8(2) . . ?
N1 C6 C5 129.8(3) . . ?
O1 C6 C5 116.4(2) . . ?
N2 C7 N1 113.7(3) . . ?
N2 C7 C8 123.3(2) . . ?
N1 C7 C8 122.8(2) . . ?
C13 C8 C9 119.4(3) . . ?
C13 C8 C7 119.1(2) . . ?
C9 C8 C7 121.4(2) . . ?
C10 C9 C8 120.4(3) . . ?
C10 C9 H9 119.8 . . ?
C8 C9 H9 119.8 . . ?
C11 C10 C9 119.9(3) . . ?
C11 C10 H10 120.1 . . ?
C9 C10 H10 120.1 . . ?
C10 C11 C14 119.7(3) . . ?
C10 C11 C12 120.9(3) . . ?
C14 C11 C12 119.4(3) . . ?
F1 C12 F2 104.5(4) . . ?
F1 C12 F3 104.2(3) . . ?
F2 C12 F3 106.0(4) . . ?
F1 C12 C11 114.8(3) . . ?
F2 C12 C11 113.8(3) . . ?
F3 C12 C11 112.5(3) . . ?
C14 C13 C8 120.2(3) . . ?
C14 C13 H13 119.9 . . ?
C8 C13 H13 119.9 . . ?
C13 C14 C11 120.4(3) . . ?
C13 C14 H14 119.8 . . ?
C11 C14 H14 119.8 . . ?
C16 C15 C1 122.1(3) . . ?
C16 C15 Cl2 119.1(2) . . ?
C1 C15 Cl2 118.7(2) . . ?
C15 C16 C4 119.1(3) . . ?
C15 C16 H16 120.5 . . ?
C4 C16 H16 120.5 . . ?
C6 N1 C7 102.7(2) . . ?
C7 N2 O1 104.0(2) . . ?
C6 O1 N2 105.8(2) . . ?

loop_
_geom_bond_atom_site_label_1
_geom_bond_atom_site_label_2
_geom_bond_distance
_geom_bond_site_symmetry_2
_geom_bond_publ_flag
C1 C2 1.383(5) . ?
C1 C15 1.385(4) . ?
C1 H1 0.9300 . ?
C2 C3 1.372(4) . ?
C2 Cl1 1.732(3) . ?
C3 C4 1.395(4) . ?
C3 H3 0.9300 . ?
C4 C16 1.390(4) . ?
C4 C5 1.486(4) . ?
C5 O2 1.203(3) . ?
C5 C6 1.505(4) . ?
C6 N1 1.287(4) . ?
C6 O1 1.334(3) . ?
C7 N2 1.298(4) . ?
C7 N1 1.378(3) . ?
C7 C8 1.464(4) . ?
C8 C13 1.383(4) . ?
C8 C9 1.388(4) . ?
C9 C10 1.381(4) . ?
C9 H9 0.9300 . ?
C10 C11 1.379(4) . ?
C10 H10 0.9300 . ?
C11 C14 1.386(4) . ?
C11 C12 1.482(4) . ?
C12 F1 1.284(4) . ?
C12 F2 1.284(4) . ?
C12 F3 1.290(4) . ?
C13 C14 1.374(4) . ?
C13 H13 0.9300 . ?
C14 H14 0.9300 . ?
C15 C16 1.372(4) . ?
C15 Cl2 1.735(3) . ?
C16 H16 0.9300 . ?
N2 O1 1.405(3) . ?

loop_
_geom_hbond_atom_site_label_D
_geom_hbond_atom_site_label_H
_geom_hbond_atom_site_label_A
_geom_hbond_distance_DH
_geom_hbond_distance_HA
_geom_hbond_distance_DA
_geom_hbond_angle_DHA
_geom_hbond_site_symmetry_A
C16 H16 N1 0.93 2.35 2.982(3) 125.0 .
C1 H1 O2 0.93 2.47 3.329(4) 153.4 2_845

loop_
_geom_torsion_atom_site_label_1
_geom_torsion_atom_site_label_2
_geom_torsion_atom_site_label_3
_geom_torsion_atom_site_label_4
_geom_torsion
_geom_torsion_site_symmetry_1
_geom_torsion_site_symmetry_2
_geom_torsion_site_symmetry_3
_geom_torsion_site_symmetry_4
_geom_torsion_publ_flag
C15 C1 C2 C3 -0.1(5) . . . . ?
C15 C1 C2 Cl1 179.7(2) . . . . ?
C1 C2 C3 C4 -0.6(5) . . . . ?
Cl1 C2 C3 C4 179.5(2) . . . . ?
C2 C3 C4 C16 0.5(4) . . . . ?
C2 C3 C4 C5 178.5(3) . . . . ?
C16 C4 C5 O2 169.4(3) . . . . ?
C3 C4 C5 O2 -8.5(5) . . . . ?
C16 C4 C5 C6 -8.6(4) . . . . ?
C3 C4 C5 C6 173.5(3) . . . . ?
O2 C5 C6 N1 159.5(3) . . . . ?
C4 C5 C6 N1 -22.4(5) . . . . ?
O2 C5 C6 O1 -19.4(4) . . . . ?
C4 C5 C6 O1 158.8(3) . . . . ?
N2 C7 C8 C13 -167.0(3) . . . . ?
N1 C7 C8 C13 8.1(4) . . . . ?
N2 C7 C8 C9 9.9(5) . . . . ?
N1 C7 C8 C9 -175.0(3) . . . . ?
C13 C8 C9 C10 2.9(4) . . . . ?
C7 C8 C9 C10 -173.9(3) . . . . ?
C8 C9 C10 C11 -0.9(4) . . . . ?
C9 C10 C11 C14 -2.1(5) . . . . ?
C9 C10 C11 C12 176.4(3) . . . . ?
C10 C11 C12 F1 18.9(5) . . . . ?
C14 C11 C12 F1 -162.7(4) . . . . ?
C10 C11 C12 F2 139.3(4) . . . . ?
C14 C11 C12 F2 -42.2(5) . . . . ?
C10 C11 C12 F3 -100.1(4) . . . . ?
C14 C11 C12 F3 78.4(4) . . . . ?
C9 C8 C13 C14 -2.1(5) . . . . ?
C7 C8 C13 C14 174.8(3) . . . . ?
C8 C13 C14 C11 -0.8(5) . . . . ?
C10 C11 C14 C13 2.9(5) . . . . ?
C12 C11 C14 C13 -175.6(3) . . . . ?
C2 C1 C15 C16 1.1(5) . . . . ?
C2 C1 C15 Cl2 179.7(2) . . . . ?
C1 C15 C16 C4 -1.2(5) . . . . ?
Cl2 C15 C16 C4 -179.8(2) . . . . ?
C3 C4 C16 C15 0.4(4) . . . . ?
C5 C4 C16 C15 -177.5(3) . . . . ?
O1 C6 N1 C7 -1.0(3) . . . . ?
C5 C6 N1 C7 -179.9(3) . . . . ?
N2 C7 N1 C6 0.1(3) . . . . ?
C8 C7 N1 C6 -175.4(3) . . . . ?
N1 C7 N2 O1 0.7(3) . . . . ?
C8 C7 N2 O1 176.2(3) . . . . ?
N1 C6 O1 N2 1.5(4) . . . . ?
C5 C6 O1 N2 -179.5(2) . . . . ?
C7 N2 O1 C6 -1.2(3) . . . . ?
